data_7229802
loop_
_publ_author_name
'Zhang, Wan-Ying'
'Chen, Peng'
'Tian, Yong-Mei'
'Li, Hong-Feng'
'Sun, Wen-Bin'
'Yan, Peng-Fei'

_publ_section_title
;
 A series of salen-type asymmetric dinuclear Dy(iii) complexes:
 site-resolved two-step magnetic relaxation process
;
_journal_issue 6
_journal_name_full CrystEngComm
_journal_page_first 777
_journal_paper_doi 10.1039/C7CE01797A
_journal_volume 20
_journal_year 2018
_chemical_formula_sum 'C72 H56 Cl4 Dy2 N4 O9'
_chemical_formula_weight 1588.00
_space_group_crystal_system triclinic
_space_group_IT_number 2
_space_group_name_Hall '-P 1'
_space_group_name_H-M_alt 'P -1'
_symmetry_space_group_name_Hall '-P 1'
_symmetry_space_group_name_H-M 'P -1'
_atom_sites_solution_hydrogens mixed
_audit_creation_method SHELXL-2014/7
_audit_update_record
;
2017-10-14 deposited with the CCDC.
2017-12-26 downloaded from the CCDC.
;
_cell_angle_alpha 89.709(5)
_cell_angle_beta 66.703(6)
_cell_angle_gamma 63.250(7)
_cell_formula_units_Z 2
_cell_length_a 14.5365(11)
_cell_length_b 15.8905(11)
_cell_length_c 17.8411(10)
_cell_measurement_temperature 293(2)
_cell_volume 3304.1(5)
_computing_structure_refinement 'SHELXL-2014/7 (Sheldrick, 2014)'
_diffrn_ambient_temperature 293(2)
_diffrn_measured_fraction_theta_full 0.997
_diffrn_measured_fraction_theta_max 0.842
_diffrn_radiation_type MoK\a
_diffrn_radiation_wavelength 0.71073
_diffrn_reflns_av_R_equivalents 0.0380
_diffrn_reflns_av_unetI/netI 0.0869
_diffrn_reflns_Laue_measured_fraction_full 0.997
_diffrn_reflns_Laue_measured_fraction_max 0.842
_diffrn_reflns_limit_h_max 18
_diffrn_reflns_limit_h_min -19
_diffrn_reflns_limit_k_max 20
_diffrn_reflns_limit_k_min -21
_diffrn_reflns_limit_l_max 19
_diffrn_reflns_limit_l_min -23
_diffrn_reflns_number 27801
_diffrn_reflns_point_group_measured_fraction_full 0.997
_diffrn_reflns_point_group_measured_fraction_max 0.842
_diffrn_reflns_theta_full 26.000
_diffrn_reflns_theta_max 29.055
_diffrn_reflns_theta_min 2.945
_exptl_absorpt_coefficient_mu 2.466
_exptl_crystal_density_diffrn 1.596
_exptl_crystal_F_000 1576
_refine_diff_density_max 3.560
_refine_diff_density_min -1.277
_refine_diff_density_rms 0.138
_refine_ls_extinction_method none
_refine_ls_goodness_of_fit_ref 1.077
_refine_ls_hydrogen_treatment constr
_refine_ls_matrix_type full
_refine_ls_number_parameters 820
_refine_ls_number_reflns 14877
_refine_ls_number_restraints 1
_refine_ls_restrained_S_all 1.078
_refine_ls_R_factor_all 0.0935
_refine_ls_R_factor_gt 0.0550
_refine_ls_shift/su_max 0.050
_refine_ls_shift/su_mean 0.002
_refine_ls_structure_factor_coef Fsqd
_refine_ls_weighting_details 'w=1/[\s^2^(Fo^2^)+(0.0495P)^2^+5.5298P] where P=(Fo^2^+2Fc^2^)/3'
_refine_ls_weighting_scheme calc
_refine_ls_wR_factor_gt 0.1231
_refine_ls_wR_factor_ref 0.1526
_reflns_Friedel_coverage 0.000
_reflns_number_gt 9938
_reflns_number_total 14877
_reflns_threshold_expression 'I > 2\s(I)'
_cod_data_source_file c7ce01797a2.cif
_cod_data_source_block 1_CCDC1
_cod_depositor_comments 'Adding full bibliography for 7229799--7229802.cif.'
_cod_original_cell_volume 3304.0(5)
_cod_database_code 7229802
_shelx_shelxl_version_number 2014/7
_shelx_space_group_comment
;
The symmetry employed for this shelxl refinement is uniquely defined
by the following loop, which should always be used as a source of
symmetry information in preference to the above space-group names.
They are only intended as comments.
;

loop_
_space_group_symop_operation_xyz
'x, y, z'
'-x, -y, -z'

loop_
_atom_site_label
_atom_site_type_symbol
_atom_site_fract_x
_atom_site_fract_y
_atom_site_fract_z
_atom_site_U_iso_or_equiv
_atom_site_adp_type
_atom_site_occupancy
_atom_site_site_symmetry_order
_atom_site_calc_flag
_atom_site_refinement_flags_posn
_atom_site_refinement_flags_adp
Dy1 Dy 0.07006(3) 0.79558(2) 0.24117(2) 0.03671(10) Uani 1 1 d . .
Dy2 Dy -0.04310(3) 0.85399(2) 0.07441(2) 0.03676(10) Uani 1 1 d . .
O7 O -0.2074(4) 0.9681(4) 0.0863(3) 0.0587(15) Uani 1 1 d . .
O8 O 0.0515(4) 0.8417(3) -0.0620(3) 0.0415(11) Uani 1 1 d . .
O6 O 0.2589(4) 0.7590(4) 0.1871(3) 0.0477(12) Uani 1 1 d . .
O4 O 0.0698(4) 0.9408(3) 0.2176(3) 0.0463(12) Uani 1 1 d . .
O3 O -0.0579(4) 0.9076(4) 0.3656(3) 0.0467(12) Uani 1 1 d . .
O1 O -0.0918(4) 0.8663(3) 0.2176(3) 0.0394(11) Uani 1 1 d . .
O5 O 0.1410(5) 0.7194(4) 0.3337(3) 0.0487(12) Uani 1 1 d . .
C16 C -0.1993(6) 0.9040(6) 0.2777(4) 0.0471(19) Uani 1 1 d . .
C39 C -0.3961(9) 1.0894(9) 0.1236(7) 0.102(4) Uani 1 1 d . .
H39 H -0.3704 1.1328 0.1038 0.122 Uiso 1 1 calc R U
N2 N 0.1642(6) 0.6165(4) 0.1810(4) 0.0494(16) Uani 1 1 d . .
C60 C 0.4575(7) 0.6966(6) 0.1389(5) 0.0506(19) Uani 1 1 d . .
N1 N -0.0485(6) 0.7127(5) 0.3035(4) 0.0512(16) Uani 1 1 d . .
C17 C -0.2814(7) 0.9974(7) 0.2848(5) 0.063(2) Uani 1 1 d . .
H17 H -0.2595 1.0356 0.2502 0.075 Uiso 1 1 calc R U
C61 C 0.3459(7) 0.7021(5) 0.1973(5) 0.0462(17) Uani 1 1 d . .
N4 N 0.0343(5) 0.6854(4) 0.0072(4) 0.0461(15) Uani 1 1 d . .
C51 C -0.1429(7) 1.0821(5) 0.5355(5) 0.0490(18) Uani 1 1 d . .
H51 H -0.0832 1.0962 0.5119 0.059 Uiso 1 1 calc R U
C35 C -0.3573(7) 0.9295(7) 0.1463(5) 0.061(2) Uani 1 1 d . .
C7 C 0.2410(7) 0.5736(6) 0.1081(6) 0.055(2) Uani 1 1 d . .
H7 H 0.2730 0.5069 0.0966 0.066 Uiso 1 1 calc R U
C18 C -0.3938(8) 1.0346(8) 0.3415(6) 0.078(3) Uani 1 1 d . .
H18 H -0.4470 1.0978 0.3461 0.094 Uiso 1 1 calc R U
C21 C -0.0082(7) 0.6358(5) 0.0658(5) 0.0459(18) Uani 1 1 d . .
C47 C 0.0334(6) 1.0195(5) 0.2631(4) 0.0403(16) Uani 1 1 d . .
C48 C -0.0400(7) 1.0485(5) 0.3479(5) 0.0488(18) Uani 1 1 d . .
H48 H -0.0623 1.1088 0.3755 0.059 Uiso 1 1 calc R U
C55 C 0.4587(8) 0.7422(8) 0.0731(6) 0.080(3) Uani 1 1 d . .
H55 H 0.3931 0.7745 0.0648 0.096 Uiso 1 1 calc R U
C5 C 0.3897(8) 0.5530(7) -0.0275(6) 0.066(2) Uani 1 1 d . .
H5 H 0.4262 0.4874 -0.0282 0.079 Uiso 1 1 calc R U
C4 C 0.4378(8) 0.5880(7) -0.0922(6) 0.070(3) Uani 1 1 d . .
H4 H 0.5091 0.5467 -0.1358 0.084 Uiso 1 1 calc R U
C19 C -0.4280(8) 0.9780(9) 0.3919(6) 0.086(3) Uani 1 1 d . .
H19 H -0.5047 1.0022 0.4292 0.103 Uiso 1 1 calc R U
C6 C 0.2855(6) 0.6149(5) 0.0403(5) 0.0461(18) Uani 1 1 d . .
C50 C -0.1621(7) 1.0314(6) 0.4850(5) 0.0489(18) Uani 1 1 d . .
C24 C -0.1042(10) 0.5557(8) 0.1894(6) 0.075(3) Uani 1 1 d . .
H24 H -0.1361 0.5283 0.2312 0.090 Uiso 1 1 calc R U
C40 C -0.3153(7) 0.9927(7) 0.1167(5) 0.063(2) Uani 1 1 d . .
C1 C -0.2116(7) 1.1112(6) 0.6197(5) 0.060(2) Uani 1 1 d . .
H1 H -0.1971 1.1437 0.6530 0.073 Uiso 1 1 calc R U
C49 C -0.0817(6) 0.9923(5) 0.3936(4) 0.0404(16) Uani 1 1 d . .
N3 N -0.1777(6) 0.7887(5) 0.1212(4) 0.0494(16) Uani 1 1 d . .
C45 C 0.0187(9) 1.1842(7) 0.2492(6) 0.072(3) Uani 1 1 d . .
H45 H -0.0507 1.2122 0.2972 0.087 Uiso 1 1 calc R U
C32 C 0.1930(8) 0.7995(7) -0.1989(5) 0.068(3) Uani 1 1 d . .
H32 H 0.1744 0.8639 -0.1964 0.082 Uiso 1 1 d R U
C63 C 0.2391(8) 0.6617(6) 0.3245(5) 0.056(2) Uani 1 1 d . .
C22 C -0.1216(8) 0.6914(6) 0.1264(5) 0.053(2) Uani 1 1 d . .
C46 C 0.0757(7) 1.0865(6) 0.2209(5) 0.0475(19) Uani 1 1 d . .
C15 C -0.2324(7) 0.8483(7) 0.3324(4) 0.050(2) Uani 1 1 d . .
C3 C 0.3827(8) 0.6832(8) -0.0938(5) 0.069(3) Uani 1 1 d . .
H3 H 0.4161 0.7061 -0.1391 0.083 Uiso 1 1 calc R U
C14 C -0.1561(8) 0.7510(7) 0.3330(5) 0.059(2) Uani 1 1 d . .
H14 H -0.1892 0.7134 0.3572 0.070 Uiso 1 1 calc R U
C23 C -0.1691(9) 0.6496(8) 0.1893(6) 0.070(3) Uani 1 1 d . .
H23 H -0.2440 0.6858 0.2305 0.084 Uiso 1 1 calc R U
C33 C 0.1326(7) 0.7745(6) -0.1297(5) 0.0484(18) Uani 1 1 d . .
C37 C -0.5507(10) 1.0545(11) 0.1837(8) 0.112(5) Uani 1 1 d . .
H37 H -0.6283 1.0740 0.2032 0.135 Uiso 1 1 calc R U
C2 C 0.2778(7) 0.7459(6) -0.0290(5) 0.052(2) Uani 1 1 d . .
H2 H 0.2415 0.8107 -0.0309 0.063 Uiso 1 1 calc R U
C26 C 0.0548(9) 0.5405(6) 0.0692(6) 0.067(3) Uani 1 1 d . .
H26 H 0.1307 0.5035 0.0299 0.080 Uiso 1 1 calc R U
C62 C 0.3419(8) 0.6472(6) 0.2585(5) 0.061(2) Uani 1 1 d . .
H62 H 0.4108 0.5985 0.2555 0.073 Uiso 1 1 calc R U
C29 C 0.2486(8) 0.6105(7) -0.2082(6) 0.074(3) Uani 1 1 d . .
H29 H 0.2674 0.5460 -0.2117 0.089 Uiso 1 1 calc R U
C12 C -0.0160(11) 0.5677(8) 0.3650(7) 0.088(3) Uani 1 1 d . .
H12 H -0.0898 0.6016 0.4082 0.105 Uiso 1 1 calc R U
C59 C 0.5547(8) 0.6503(7) 0.1491(6) 0.066(2) Uani 1 1 d . .
H59 H 0.5536 0.6200 0.1939 0.079 Uiso 1 1 calc R U
C20 C -0.3488(8) 0.8863(9) 0.3867(5) 0.071(3) Uani 1 1 d . .
H20 H -0.3728 0.8482 0.4201 0.086 Uiso 1 1 calc R U
C27 C 0.1089(7) 0.6394(6) -0.0670(5) 0.0506(19) Uani 1 1 d . .
H27 H 0.1314 0.5743 -0.0789 0.061 Uiso 1 1 calc R U
C52 C -0.3010(9) 1.0930(8) 0.6554(6) 0.092(4) Uani 1 1 d . .
H52 H -0.3469 1.1126 0.7127 0.111 Uiso 1 1 calc R U
C54 C -0.2514(8) 1.0134(8) 0.5200(6) 0.078(3) Uani 1 1 d . .
H54 H -0.2651 0.9798 0.4869 0.093 Uiso 1 1 calc R U
C8 C 0.1298(8) 0.5646(6) 0.2415(6) 0.057(2) Uani 1 1 d . .
C28 C 0.1624(7) 0.6764(6) -0.1344(5) 0.0481(18) Uani 1 1 d . .
C36 C -0.4768(9) 0.9635(10) 0.1792(7) 0.093(4) Uani 1 1 d . .
H36 H -0.5046 0.9212 0.1984 0.112 Uiso 1 1 calc R U
C44 C 0.0596(13) 1.2413(9) 0.2097(8) 0.110(5) Uani 1 1 d . .
H44 H 0.0192 1.3075 0.2306 0.132 Uiso 1 1 calc R U
C42 C 0.2179(12) 1.1055(11) 0.1063(7) 0.108(4) Uani 1 1 d . .
H42 H 0.2849 1.0793 0.0565 0.129 Uiso 1 1 calc R U
C64 C 0.2494(9) 0.6046(8) 0.3920(6) 0.072(3) Uani 1 1 d . .
C34 C -0.2876(8) 0.8327(7) 0.1468(5) 0.063(2) Uani 1 1 d . .
H34 H -0.3246 0.7970 0.1677 0.075 Uiso 1 1 calc R U
C57 C 0.6578(9) 0.6900(9) 0.0296(8) 0.095(4) Uani 1 1 d . .
H57 H 0.7256 0.6869 -0.0086 0.114 Uiso 1 1 calc R U
C31 C 0.2787(10) 0.7340(8) -0.2705(6) 0.089(3) Uani 1 1 d . .
H31 H 0.3182 0.7537 -0.3155 0.107 Uiso 1 1 calc R U
C58 C 0.6563(8) 0.6473(7) 0.0935(6) 0.074(3) Uani 1 1 d . .
H58 H 0.7224 0.6156 0.1013 0.088 Uiso 1 1 calc R U
C41 C 0.1751(9) 1.0454(8) 0.1485(6) 0.079(3) Uani 1 1 d . .
H41 H 0.2139 0.9794 0.1271 0.095 Uiso 1 1 calc R U
C13 C 0.0187(9) 0.6143(6) 0.3060(6) 0.063(2) Uani 1 1 d . .
O2 O 0.1213(4) 0.7729(3) 0.0988(3) 0.0355(10) Uani 1 1 d . .
O9 O 0.0059(4) 0.9744(3) 0.0863(3) 0.0489(13) Uani 1 1 d . .
H9A H 0.0300 0.9679 0.1239 0.073 Uiso 1 1 d R U
H9B H -0.0278 1.0345 0.0899 0.073 Uiso 1 1 d R U
C9 C 0.2257(6) 0.7138(5) 0.0389(4) 0.0388(16) Uani 1 1 d . .
C25 C 0.0055(10) 0.5007(7) 0.1305(7) 0.075(3) Uani 1 1 d . .
H25 H 0.0472 0.4363 0.1316 0.090 Uiso 1 1 calc R U
C10 C 0.2014(10) 0.4700(6) 0.2410(7) 0.085(3) Uani 1 1 d . .
H10 H 0.2770 0.4379 0.2001 0.102 Uiso 1 1 calc R U
C30 C 0.3068(10) 0.6372(9) -0.2758(6) 0.097(4) Uani 1 1 d . .
H30 H 0.3642 0.5917 -0.3246 0.117 Uiso 1 1 calc R U
C65 C 0.1689(10) 0.6475(9) 0.4712(7) 0.090(3) Uani 1 1 d . .
H65 H 0.1078 0.7090 0.4826 0.108 Uiso 1 1 calc R U
C53 C -0.3228(10) 1.0455(9) 0.6062(6) 0.105(4) Uani 1 1 d . .
H53 H -0.3851 1.0346 0.6299 0.126 Uiso 1 1 calc R U
C11 C 0.1622(14) 0.4231(9) 0.3001(10) 0.117(5) Uani 1 1 d . .
H11 H 0.2087 0.3584 0.2976 0.140 Uiso 1 1 calc R U
C56 C 0.5607(10) 0.7384(10) 0.0197(8) 0.114(5) Uani 1 1 d . .
H56 H 0.5627 0.7700 -0.0244 0.137 Uiso 1 1 calc R U
C69 C 0.3353(12) 0.5116(10) 0.3749(8) 0.126(5) Uani 1 1 d . .
H69 H 0.3914 0.4814 0.3205 0.151 Uiso 1 1 calc R U
C1A C 0.0486(18) 0.4761(10) 0.3654(10) 0.138(7) Uani 1 1 d . .
H1A H 0.0200 0.4474 0.4075 0.166 Uiso 1 1 calc R U
C43 C 0.1603(15) 1.2011(12) 0.1393(9) 0.123(6) Uani 1 1 d . .
H43 H 0.1902 1.2400 0.1133 0.147 Uiso 1 1 calc R U
Cl3 Cl -0.4331(5) 0.6501(5) 0.3604(3) 0.226(3) Uani 1 1 d D .
Cl2 Cl -0.5530(8) 0.7601(6) 0.5122(4) 0.340(5) Uani 1 1 d D .
C38 C -0.5112(10) 1.1197(10) 0.1589(8) 0.120(5) Uani 1 1 d . .
H38 H -0.5633 1.1842 0.1664 0.144 Uiso 1 1 calc R U
C66 C 0.1767(15) 0.5998(13) 0.5365(8) 0.132(6) Uani 1 1 d . .
H66 H 0.1245 0.6315 0.5915 0.159 Uiso 1 1 calc R U
C68 C 0.3384(16) 0.4613(14) 0.4409(14) 0.177(9) Uani 1 1 d . .
H68 H 0.3936 0.3971 0.4304 0.212 Uiso 1 1 calc R U
C67 C 0.2583(17) 0.5100(18) 0.5196(13) 0.167(9) Uani 1 1 d . .
H67 H 0.2610 0.4788 0.5635 0.200 Uiso 1 1 calc R U
C70 C -0.5741(14) 0.674(2) 0.4591(16) 0.36(2) Uani 1 1 d . .
H70A H -0.6429 0.7043 0.4505 0.427 Uiso 1 1 calc R U
H70B H -0.5679 0.6186 0.4839 0.427 Uiso 1 1 calc R U
Cl1 Cl 0.2615(4) 1.2288(4) 0.4428(3) 0.1553(16) Uani 1 1 d . .
Cl4 Cl 0.1231(4) 1.1932(4) 0.3836(3) 0.1651(18) Uani 1 1 d . .
C71 C 0.1302(13) 1.2273(11) 0.4732(9) 0.141(6) Uani 1 1 d . .
H71A H 0.1265 1.1819 0.5094 0.169 Uiso 1 1 calc R U
H71B H 0.0659 1.2907 0.5037 0.169 Uiso 1 1 calc R U

loop_
_atom_site_aniso_label
_atom_site_aniso_U_11
_atom_site_aniso_U_22
_atom_site_aniso_U_33
_atom_site_aniso_U_23
_atom_site_aniso_U_13
_atom_site_aniso_U_12
Dy1 0.0401(2) 0.03941(19) 0.03482(19) 0.00851(14) -0.01786(15) -0.02150(17)
Dy2 0.0346(2) 0.0422(2) 0.03484(19) 0.01056(15) -0.01441(15) -0.02061(17)
O7 0.038(3) 0.060(3) 0.071(4) 0.029(3) -0.020(3) -0.021(3)
O8 0.048(3) 0.041(3) 0.034(3) 0.012(2) -0.017(2) -0.023(3)
O6 0.049(3) 0.054(3) 0.049(3) 0.013(2) -0.027(3) -0.027(3)
O4 0.053(3) 0.044(3) 0.039(3) 0.009(2) -0.015(2) -0.026(3)
O3 0.056(3) 0.049(3) 0.039(3) 0.007(2) -0.018(2) -0.031(3)
O1 0.028(3) 0.048(3) 0.035(3) 0.007(2) -0.010(2) -0.016(2)
O5 0.050(4) 0.059(3) 0.044(3) 0.017(3) -0.024(3) -0.029(3)
C16 0.038(4) 0.080(6) 0.027(4) 0.005(4) -0.015(3) -0.032(4)
C39 0.049(7) 0.109(9) 0.122(10) 0.061(8) -0.025(7) -0.030(7)
N2 0.057(5) 0.041(3) 0.066(5) 0.019(3) -0.036(4) -0.030(4)
C60 0.050(5) 0.056(5) 0.046(4) -0.001(4) -0.025(4) -0.023(4)
N1 0.066(5) 0.060(4) 0.047(4) 0.021(3) -0.027(3) -0.046(4)
C17 0.044(5) 0.077(6) 0.048(5) 0.005(4) -0.016(4) -0.019(5)
C61 0.045(5) 0.043(4) 0.044(4) -0.001(3) -0.023(4) -0.014(4)
N4 0.052(4) 0.043(3) 0.052(4) 0.010(3) -0.025(3) -0.030(3)
C51 0.045(5) 0.057(5) 0.044(4) -0.003(4) -0.013(4) -0.030(4)
C35 0.042(5) 0.083(7) 0.055(5) 0.012(5) -0.016(4) -0.033(5)
C7 0.050(5) 0.037(4) 0.077(6) 0.005(4) -0.034(5) -0.015(4)
C18 0.050(6) 0.097(8) 0.056(6) -0.003(5) -0.017(5) -0.016(6)
C21 0.062(5) 0.051(4) 0.051(5) 0.016(4) -0.033(4) -0.040(4)
C47 0.039(4) 0.049(4) 0.041(4) 0.014(3) -0.020(3) -0.025(4)
C48 0.064(5) 0.045(4) 0.045(4) 0.007(3) -0.023(4) -0.033(4)
C55 0.062(7) 0.117(9) 0.068(6) 0.044(6) -0.031(5) -0.047(7)
C5 0.050(6) 0.057(5) 0.063(6) -0.020(4) -0.024(5) -0.005(5)
C4 0.038(5) 0.071(6) 0.059(6) -0.015(5) -0.009(4) -0.005(5)
C19 0.039(6) 0.142(11) 0.055(6) 0.002(6) -0.011(5) -0.034(7)
C6 0.037(4) 0.049(4) 0.043(4) -0.005(3) -0.021(3) -0.011(4)
C50 0.046(5) 0.053(5) 0.046(4) 0.008(4) -0.020(4) -0.024(4)
C24 0.118(10) 0.085(7) 0.060(6) 0.032(6) -0.042(6) -0.077(8)
C40 0.030(5) 0.091(7) 0.050(5) 0.023(5) -0.018(4) -0.016(5)
C1 0.065(6) 0.062(5) 0.042(4) -0.009(4) -0.011(4) -0.032(5)
C49 0.039(4) 0.044(4) 0.035(4) 0.001(3) -0.015(3) -0.019(4)
N3 0.046(4) 0.067(4) 0.047(4) 0.013(3) -0.019(3) -0.037(4)
C45 0.100(8) 0.068(6) 0.071(6) 0.032(5) -0.038(6) -0.056(6)
C32 0.079(7) 0.068(6) 0.044(5) 0.012(4) -0.010(5) -0.040(6)
C63 0.062(6) 0.061(5) 0.058(5) 0.024(4) -0.032(5) -0.037(5)
C22 0.072(6) 0.068(5) 0.055(5) 0.023(4) -0.036(5) -0.057(5)
C46 0.070(6) 0.062(5) 0.045(4) 0.029(4) -0.035(4) -0.051(5)
C15 0.043(5) 0.090(6) 0.029(4) 0.011(4) -0.012(3) -0.044(5)
C3 0.046(6) 0.102(8) 0.042(5) -0.002(5) -0.008(4) -0.033(6)
C14 0.069(6) 0.092(7) 0.042(5) 0.021(5) -0.025(4) -0.060(6)
C23 0.087(7) 0.103(8) 0.072(6) 0.037(6) -0.046(6) -0.078(7)
C33 0.050(5) 0.050(5) 0.044(4) 0.006(4) -0.024(4) -0.020(4)
C37 0.051(8) 0.156(13) 0.109(10) 0.044(9) -0.021(7) -0.046(9)
C2 0.049(5) 0.069(5) 0.037(4) 0.007(4) -0.018(4) -0.027(5)
C26 0.100(8) 0.057(5) 0.075(6) 0.023(5) -0.054(6) -0.049(6)
C62 0.062(6) 0.065(5) 0.049(5) 0.011(4) -0.028(4) -0.023(5)
C29 0.074(7) 0.048(5) 0.071(6) -0.001(5) -0.017(5) -0.020(5)
C12 0.142(11) 0.085(7) 0.084(7) 0.046(6) -0.055(7) -0.088(8)
C59 0.056(6) 0.080(6) 0.061(6) -0.002(5) -0.031(5) -0.028(5)
C20 0.054(6) 0.128(9) 0.041(5) 0.016(5) -0.016(4) -0.056(7)
C27 0.052(5) 0.042(4) 0.060(5) 0.002(4) -0.028(4) -0.022(4)
C52 0.105(9) 0.123(10) 0.047(6) -0.007(6) -0.002(5) -0.082(8)
C54 0.080(7) 0.117(9) 0.057(6) 0.002(5) -0.022(5) -0.071(7)
C8 0.074(7) 0.041(4) 0.077(6) 0.020(4) -0.045(5) -0.035(5)
C28 0.044(5) 0.049(5) 0.047(4) 0.001(4) -0.017(4) -0.022(4)
C36 0.052(7) 0.121(10) 0.092(8) 0.028(7) -0.027(6) -0.035(7)
C44 0.181(15) 0.085(8) 0.097(9) 0.047(8) -0.059(10) -0.093(10)
C42 0.127(11) 0.170(14) 0.079(8) 0.052(9) -0.038(8) -0.121(12)
C64 0.060(7) 0.092(8) 0.071(7) 0.038(6) -0.037(5) -0.037(6)
C34 0.063(6) 0.085(7) 0.057(5) 0.016(5) -0.021(5) -0.054(6)
C57 0.060(7) 0.123(10) 0.106(9) 0.027(8) -0.027(7) -0.056(8)
C31 0.093(9) 0.096(8) 0.052(6) 0.009(6) 0.000(5) -0.054(7)
C58 0.051(6) 0.089(7) 0.080(7) 0.008(6) -0.032(5) -0.030(6)
C41 0.102(9) 0.108(8) 0.066(6) 0.032(6) -0.039(6) -0.078(8)
C13 0.090(7) 0.053(5) 0.073(6) 0.024(5) -0.044(6) -0.051(6)
O2 0.035(3) 0.046(3) 0.024(2) 0.007(2) -0.014(2) -0.018(2)
O9 0.059(4) 0.046(3) 0.047(3) 0.012(2) -0.032(3) -0.023(3)
C9 0.029(4) 0.049(4) 0.028(3) -0.009(3) -0.009(3) -0.013(3)
C25 0.109(9) 0.064(6) 0.090(8) 0.036(6) -0.057(7) -0.061(7)
C10 0.102(9) 0.046(5) 0.110(9) 0.031(6) -0.055(7) -0.032(6)
C30 0.103(10) 0.091(8) 0.053(6) -0.011(6) -0.002(6) -0.041(8)
C65 0.089(9) 0.113(9) 0.083(8) 0.048(7) -0.041(7) -0.057(8)
C53 0.106(10) 0.164(12) 0.059(6) -0.002(7) -0.002(6) -0.106(10)
C11 0.147(14) 0.062(8) 0.159(14) 0.048(9) -0.091(12) -0.045(9)
C56 0.081(9) 0.167(13) 0.111(10) 0.083(10) -0.040(8) -0.075(10)
C69 0.114(11) 0.116(11) 0.113(11) 0.066(9) -0.050(9) -0.031(9)
C1A 0.29(2) 0.089(9) 0.137(13) 0.087(9) -0.134(14) -0.137(13)
C43 0.205(18) 0.148(13) 0.113(11) 0.079(11) -0.086(12) -0.150(14)
Cl3 0.176(6) 0.284(7) 0.125(4) 0.012(4) -0.057(4) -0.046(5)
Cl2 0.349(11) 0.302(10) 0.187(7) 0.062(7) -0.097(7) -0.035(9)
C38 0.049(7) 0.138(12) 0.127(11) 0.059(10) -0.028(7) -0.020(8)
C66 0.149(16) 0.165(15) 0.072(9) 0.055(10) -0.046(10) -0.069(13)
C68 0.124(16) 0.178(18) 0.21(2) 0.130(18) -0.092(15) -0.042(14)
C67 0.132(18) 0.24(3) 0.145(17) 0.124(19) -0.078(15) -0.091(18)
C70 0.061(11) 0.46(4) 0.37(3) -0.28(3) -0.062(17) -0.013(17)
Cl1 0.149(4) 0.200(5) 0.132(3) 0.036(3) -0.077(3) -0.084(4)
Cl4 0.166(4) 0.174(4) 0.136(4) -0.008(3) -0.088(3) -0.049(4)
C71 0.159(15) 0.154(14) 0.150(14) 0.022(11) -0.103(12) -0.079(13)

loop_
_atom_type_symbol
_atom_type_description
_atom_type_scat_dispersion_real
_atom_type_scat_dispersion_imag
_atom_type_scat_source
C C 0.0033 0.0016 'International Tables Vol C Tables 4.2.6.8 and 6.1.1.4'
H H 0.0000 0.0000 'International Tables Vol C Tables 4.2.6.8 and 6.1.1.4'
O O 0.0106 0.0060 'International Tables Vol C Tables 4.2.6.8 and 6.1.1.4'
N N 0.0061 0.0033 'International Tables Vol C Tables 4.2.6.8 and 6.1.1.4'
Dy Dy -0.1892 4.4098 'International Tables Vol C Tables 4.2.6.8 and 6.1.1.4'
Cl Cl 0.1484 0.1585 'International Tables Vol C Tables 4.2.6.8 and 6.1.1.4'

loop_
_geom_angle_atom_site_label_1
_geom_angle_atom_site_label_2
_geom_angle_atom_site_label_3
_geom_angle
O6 Dy1 O3 117.97(17)
O6 Dy1 O1 143.22(15)
O3 Dy1 O1 80.65(17)
O6 Dy1 O2 78.86(16)
O3 Dy1 O2 142.57(16)
O1 Dy1 O2 69.43(15)
O6 Dy1 O5 72.90(17)
O3 Dy1 O5 78.01(18)
O1 Dy1 O5 143.88(16)
O2 Dy1 O5 138.98(17)
O6 Dy1 O4 74.46(17)
O3 Dy1 O4 73.11(16)
O1 Dy1 O4 82.40(16)
O2 Dy1 O4 80.91(16)
O5 Dy1 O4 118.01(17)
O6 Dy1 N1 138.1(2)
O3 Dy1 N1 83.01(19)
O1 Dy1 N1 71.26(18)
O2 Dy1 N1 106.95(17)
O5 Dy1 N1 77.47(18)
O4 Dy1 N1 147.0(2)
O6 Dy1 N2 81.15(19)
O3 Dy1 N2 140.82(19)
O1 Dy1 N2 104.60(18)
O2 Dy1 N2 70.84(18)
O5 Dy1 N2 75.86(19)
O4 Dy1 N2 145.67(19)
N1 Dy1 N2 63.2(2)
O6 Dy1 Dy2 111.21(12)
O3 Dy1 Dy2 111.41(12)
O1 Dy1 Dy2 34.48(11)
O2 Dy1 Dy2 35.07(11)
O5 Dy1 Dy2 164.06(12)
O4 Dy1 Dy2 77.66(12)
N1 Dy1 Dy2 90.63(14)
N2 Dy1 Dy2 89.37(14)
O7 Dy2 O8 95.11(19)
O7 Dy2 O1 97.28(18)
O8 Dy2 O1 162.05(16)
O7 Dy2 O9 87.74(18)
O8 Dy2 O9 83.29(16)
O1 Dy2 O9 84.27(16)
O7 Dy2 O2 159.31(19)
O8 Dy2 O2 96.28(16)
O1 Dy2 O2 68.18(15)
O9 Dy2 O2 76.53(15)
O7 Dy2 N3 73.4(2)
O8 Dy2 N3 118.56(18)
O1 Dy2 N3 77.61(17)
O9 Dy2 N3 151.7(2)
O2 Dy2 N3 115.39(18)
O7 Dy2 N4 121.1(2)
O8 Dy2 N4 73.88(18)
O1 Dy2 N4 110.07(18)
O9 Dy2 N4 144.03(19)
O2 Dy2 N4 78.74(17)
N3 Dy2 N4 63.8(2)
O7 Dy2 Dy1 128.97(15)
O8 Dy2 Dy1 129.53(12)
O1 Dy2 Dy1 33.96(11)
O9 Dy2 Dy1 76.33(11)
O2 Dy2 Dy1 34.33(10)
N3 Dy2 Dy1 99.05(14)
N4 Dy2 Dy1 97.07(14)
C40 O7 Dy2 142.2(5)
C33 O8 Dy2 139.2(4)
C61 O6 Dy1 136.1(5)
C47 O4 Dy1 135.2(4)
C49 O3 Dy1 135.1(4)
C16 O1 Dy1 124.2(4)
C16 O1 Dy2 124.1(4)
Dy1 O1 Dy2 111.56(18)
C63 O5 Dy1 132.6(5)
O1 C16 C17 120.7(7)
O1 C16 C15 120.4(7)
C17 C16 C15 118.8(7)
C38 C39 C40 121.0(11)
C38 C39 H39 119.5
C40 C39 H39 119.5
C7 N2 C8 121.1(7)
C7 N2 Dy1 125.5(5)
C8 N2 Dy1 113.1(5)
C59 C60 C55 119.5(8)
C59 C60 C61 123.1(8)
C55 C60 C61 117.4(7)
C14 N1 C13 120.4(7)
C14 N1 Dy1 126.2(6)
C13 N1 Dy1 113.4(5)
C18 C17 C16 121.6(9)
C18 C17 H17 119.2
C16 C17 H17 119.2
O6 C61 C62 123.7(8)
O6 C61 C60 115.9(7)
C62 C61 C60 120.4(7)
C27 N4 C21 119.4(6)
C27 N4 Dy2 129.4(5)
C21 N4 Dy2 110.9(5)
C1 C51 C50 120.3(7)
C1 C51 H51 119.9
C50 C51 H51 119.9
C40 C35 C34 123.9(8)
C40 C35 C36 119.0(9)
C34 C35 C36 117.1(9)
N2 C7 C6 128.0(7)
N2 C7 H7 116.0
C6 C7 H7 116.0
C17 C18 C19 119.7(10)
C17 C18 H18 120.1
C19 C18 H18 120.1
C26 C21 C22 119.3(7)
C26 C21 N4 125.4(8)
C22 C21 N4 115.2(7)
O4 C47 C48 125.4(6)
O4 C47 C46 116.3(6)
C48 C47 C46 118.3(7)
C49 C48 C47 123.4(7)
C49 C48 H48 118.3
C47 C48 H48 118.3
C60 C55 C56 117.7(9)
C60 C55 H55 121.1
C56 C55 H55 121.1
C4 C5 C6 120.3(8)
C4 C5 H5 119.9
C6 C5 H5 119.9
C5 C4 C3 120.6(9)
C5 C4 H4 119.7
C3 C4 H4 119.7
C20 C19 C18 119.8(9)
C20 C19 H19 120.1
C18 C19 H19 120.1
C5 C6 C9 119.9(8)
C5 C6 C7 117.4(8)
C9 C6 C7 122.6(7)
C54 C50 C51 119.3(8)
C54 C50 C49 119.9(7)
C51 C50 C49 120.7(7)
C25 C24 C23 122.1(9)
C25 C24 H24 118.9
C23 C24 H24 118.9
O7 C40 C35 123.1(8)
O7 C40 C39 119.0(9)
C35 C40 C39 117.8(8)
C52 C1 C51 120.8(8)
C52 C1 H1 119.6
C51 C1 H1 119.6
O3 C49 C48 126.1(7)
O3 C49 C50 114.9(6)
C48 C49 C50 119.0(6)
C34 N3 C22 119.2(7)
C34 N3 Dy2 129.4(6)
C22 N3 Dy2 111.1(5)
C44 C45 C46 122.2(11)
C44 C45 H45 118.9
C46 C45 H45 118.9
C31 C32 C33 122.9(9)
C31 C32 H32 118.6
C33 C32 H32 118.5
O5 C63 C62 125.6(7)
O5 C63 C64 117.4(8)
C62 C63 C64 116.9(8)
C21 C22 C23 119.2(8)
C21 C22 N3 115.9(6)
C23 C22 N3 124.8(9)
C41 C46 C45 119.2(8)
C41 C46 C47 116.7(8)
C45 C46 C47 124.1(8)
C20 C15 C16 118.2(9)
C20 C15 C14 116.8(8)
C16 C15 C14 124.8(7)
C4 C3 C2 120.6(9)
C4 C3 H3 119.7
C2 C3 H3 119.7
N1 C14 C15 125.5(7)
N1 C14 H14 117.3
C15 C14 H14 117.3
C24 C23 C22 119.2(10)
C24 C23 H23 120.4
C22 C23 H23 120.4
O8 C33 C32 119.6(7)
O8 C33 C28 122.7(7)
C32 C33 C28 117.7(8)
C36 C37 C38 119.7(11)
C36 C37 H37 120.1
C38 C37 H37 120.1
C3 C2 C9 121.0(8)
C3 C2 H2 119.5
C9 C2 H2 119.5
C25 C26 C21 120.4(10)
C25 C26 H26 119.8
C21 C26 H26 119.8
C61 C62 C63 123.3(8)
C61 C62 H62 118.4
C63 C62 H62 118.4
C30 C29 C28 122.2(9)
C30 C29 H29 118.9
C28 C29 H29 118.9
C1A C12 C13 124.3(13)
C1A C12 H12 117.9
C13 C12 H12 117.9
C60 C59 C58 121.2(9)
C60 C59 H59 119.4
C58 C59 H59 119.4
C19 C20 C15 121.6(9)
C19 C20 H20 119.2
C15 C20 H20 119.2
N4 C27 C28 127.6(7)
N4 C27 H27 116.2
C28 C27 H27 116.2
C1 C52 C53 119.6(9)
C1 C52 H52 120.2
C53 C52 H52 120.2
C50 C54 C53 120.0(8)
C50 C54 H54 120.0
C53 C54 H54 120.0
C10 C8 C13 119.2(9)
C10 C8 N2 123.8(9)
C13 C8 N2 117.0(7)
C29 C28 C33 118.9(7)
C29 C28 C27 117.2(7)
C33 C28 C27 124.0(7)
C37 C36 C35 122.0(12)
C37 C36 H36 119.0
C35 C36 H36 119.0
C45 C44 C43 119.3(12)
C45 C44 H44 120.3
C43 C44 H44 120.3
C43 C42 C41 119.3(12)
C43 C42 H42 120.3
C41 C42 H42 120.3
C65 C64 C69 119.5(10)
C65 C64 C63 117.9(10)
C69 C64 C63 122.6(10)
N3 C34 C35 126.7(8)
N3 C34 H34 116.6
C35 C34 H34 116.6
C58 C57 C56 120.1(10)
C58 C57 H57 119.9
C56 C57 H57 119.9
C32 C31 C30 119.4(9)
C32 C31 H31 120.3
C30 C31 H31 120.3
C57 C58 C59 119.3(9)
C57 C58 H58 120.3
C59 C58 H58 120.3
C46 C41 C42 118.8(11)
C46 C41 H41 120.6
C42 C41 H41 120.6
C12 C13 C8 118.5(9)
C12 C13 N1 125.8(10)
C8 C13 N1 115.7(7)
C9 O2 Dy1 125.5(4)
C9 O2 Dy2 123.4(4)
Dy1 O2 Dy2 110.60(18)
Dy2 O9 H9A 109.9
Dy2 O9 H9B 132.9
H9A O9 H9B 103.8
O2 C9 C2 121.0(7)
O2 C9 C6 121.4(6)
C2 C9 C6 117.5(7)
C24 C25 C26 119.7(9)
C24 C25 H25 120.1
C26 C25 H25 120.1
C11 C10 C8 121.0(11)
C11 C10 H10 119.5
C8 C10 H10 119.5
C29 C30 C31 118.8(10)
C29 C30 H30 120.6
C31 C30 H30 120.6
C64 C65 C66 120.4(12)
C64 C65 H65 119.8
C66 C65 H65 119.8
C52 C53 C54 120.1(9)
C52 C53 H53 120.0
C54 C53 H53 120.0
C10 C11 C1A 118.2(11)
C10 C11 H11 120.9
C1A C11 H11 120.9
C57 C56 C55 122.1(10)
C57 C56 H56 118.9
C55 C56 H56 118.9
C64 C69 C68 119.7(14)
C64 C69 H69 120.1
C68 C69 H69 120.1
C12 C1A C11 118.7(12)
C12 C1A H1A 120.6
C11 C1A H1A 120.6
C42 C43 C44 121.1(11)
C42 C43 H43 119.4
C44 C43 H43 119.5
C39 C38 C37 120.3(12)
C39 C38 H38 119.8
C37 C38 H38 119.8
C67 C66 C65 119.7(15)
C67 C66 H66 120.2
C65 C66 H66 120.2
C67 C68 C69 117.7(17)
C67 C68 H68 121.1
C69 C68 H68 121.1
C66 C67 C68 122.7(16)
C66 C67 H67 118.6
C68 C67 H67 118.6
Cl2 C70 Cl3 87.1(11)
Cl2 C70 H70A 114.1
Cl3 C70 H70A 114.1
Cl2 C70 H70B 114.1
Cl3 C70 H70B 114.1
H70A C70 H70B 111.3
Cl4 C71 Cl1 108.6(9)
Cl4 C71 H71A 110.0
Cl1 C71 H71A 110.0
Cl4 C71 H71B 110.0
Cl1 C71 H71B 110.0
H71A C71 H71B 108.3

loop_
_geom_bond_atom_site_label_1
_geom_bond_atom_site_label_2
_geom_bond_distance
Dy1 O6 2.298(5)
Dy1 O3 2.313(5)
Dy1 O1 2.318(4)
Dy1 O2 2.325(4)
Dy1 O5 2.336(5)
Dy1 O4 2.343(5)
Dy1 N1 2.540(6)
Dy1 N2 2.547(6)
Dy1 Dy2 3.8586(5)
Dy2 O7 2.177(5)
Dy2 O8 2.229(4)
Dy2 O1 2.349(4)
Dy2 O9 2.359(5)
Dy2 O2 2.368(4)
Dy2 N3 2.476(6)
Dy2 N4 2.477(6)
O7 C40 1.299(9)
O8 C33 1.320(9)
O6 C61 1.265(8)
O4 C47 1.256(8)
O3 C49 1.277(8)
O1 C16 1.338(8)
O5 C63 1.241(9)
C16 C17 1.389(11)
C16 C15 1.405(10)
C39 C38 1.369(13)
C39 C40 1.421(13)
C39 H39 0.9300
N2 C7 1.256(10)
N2 C8 1.424(10)
C60 C59 1.355(11)
C60 C55 1.375(11)
C60 C61 1.504(11)
N1 C14 1.261(10)
N1 C13 1.435(10)
C17 C18 1.368(12)
C17 H17 0.9300
C61 C62 1.394(10)
N4 C27 1.274(9)
N4 C21 1.420(9)
C51 C1 1.368(10)
C51 C50 1.395(10)
C51 H51 0.9300
C35 C40 1.397(12)
C35 C34 1.414(12)
C35 C36 1.416(12)
C7 C6 1.439(11)
C7 H7 0.9300
C18 C19 1.380(14)
C18 H18 0.9300
C21 C26 1.389(11)
C21 C22 1.397(11)
C47 C48 1.389(10)
C47 C46 1.514(9)
C48 C49 1.385(9)
C48 H48 0.9300
C55 C56 1.383(12)
C55 H55 0.9300
C5 C4 1.356(13)
C5 C6 1.395(11)
C5 H5 0.9300
C4 C3 1.363(13)
C4 H4 0.9300
C19 C20 1.365(14)
C19 H19 0.9300
C6 C9 1.418(10)
C50 C54 1.359(11)
C50 C49 1.504(10)
C24 C25 1.357(14)
C24 C23 1.361(13)
C24 H24 0.9300
C1 C52 1.364(12)
C1 H1 0.9300
N3 C34 1.292(10)
N3 C22 1.410(10)
C45 C44 1.350(12)
C45 C46 1.367(12)
C45 H45 0.9300
C32 C31 1.362(12)
C32 C33 1.380(10)
C32 H32 0.9301
C63 C62 1.405(11)
C63 C64 1.519(11)
C22 C23 1.403(10)
C46 C41 1.366(12)
C15 C20 1.398(11)
C15 C14 1.444(12)
C3 C2 1.380(11)
C3 H3 0.9300
C14 H14 0.9300
C23 H23 0.9300
C33 C28 1.410(10)
C37 C36 1.337(16)
C37 C38 1.389(17)
C37 H37 0.9300
C2 C9 1.384(10)
C2 H2 0.9300
C26 C25 1.375(12)
C26 H26 0.9300
C62 H62 0.9300
C29 C30 1.364(13)
C29 C28 1.389(11)
C29 H29 0.9300
C12 C1A 1.331(16)
C12 C13 1.349(11)
C12 H12 0.9300
C59 C58 1.395(12)
C59 H59 0.9300
C20 H20 0.9300
C27 C28 1.435(10)
C27 H27 0.9300
C52 C53 1.372(13)
C52 H52 0.9300
C54 C53 1.403(12)
C54 H54 0.9300
C8 C10 1.389(11)
C8 C13 1.396(12)
C36 H36 0.9300
C44 C43 1.357(18)
C44 H44 0.9300
C42 C43 1.353(18)
C42 C41 1.422(13)
C42 H42 0.9300
C64 C65 1.347(14)
C64 C69 1.371(15)
C34 H34 0.9300
C57 C58 1.321(13)
C57 C56 1.354(14)
C57 H57 0.9300
C31 C30 1.396(14)
C31 H31 0.9300
C58 H58 0.9300
C41 H41 0.9300
O2 C9 1.331(8)
O9 H9A 0.8572
O9 H9B 0.8431
C25 H25 0.9300
C10 C11 1.376(15)
C10 H10 0.9300
C30 H30 0.9300
C65 C66 1.400(15)
C65 H65 0.9300
C53 H53 0.9300
C11 C1A 1.425(19)
C11 H11 0.9300
C56 H56 0.9300
C69 C68 1.424(17)
C69 H69 0.9300
C1A H1A 0.9300
C43 H43 0.9300
Cl3 C70 1.97(2)
Cl2 C70 1.86(2)
C38 H38 0.9300
C66 C67 1.32(2)
C66 H66 0.9300
C68 C67 1.35(2)
C68 H68 0.9300
C67 H67 0.9300
C70 H70A 0.9700
C70 H70B 0.9700
Cl1 C71 1.778(14)
Cl4 C71 1.745(13)
C71 H71A 0.9700
C71 H71B 0.9700

loop_
_geom_torsion_atom_site_label_1
_geom_torsion_atom_site_label_2
_geom_torsion_atom_site_label_3
_geom_torsion_atom_site_label_4
_geom_torsion
Dy1 O1 C16 C17 127.7(6)
Dy2 O1 C16 C17 -56.7(9)
Dy1 O1 C16 C15 -55.1(8)
Dy2 O1 C16 C15 120.5(6)
O1 C16 C17 C18 174.7(7)
C15 C16 C17 C18 -2.5(12)
Dy1 O6 C61 C62 -7.0(12)
Dy1 O6 C61 C60 173.5(5)
C59 C60 C61 O6 170.1(7)
C55 C60 C61 O6 -9.1(11)
C59 C60 C61 C62 -9.4(12)
C55 C60 C61 C62 171.5(8)
C8 N2 C7 C6 -179.8(7)
Dy1 N2 C7 C6 -6.5(12)
C16 C17 C18 C19 -1.5(14)
C27 N4 C21 C26 34.3(10)
Dy2 N4 C21 C26 -140.8(6)
C27 N4 C21 C22 -148.8(7)
Dy2 N4 C21 C22 36.0(7)
Dy1 O4 C47 C48 -12.1(11)
Dy1 O4 C47 C46 166.8(4)
O4 C47 C48 C49 0.7(12)
C46 C47 C48 C49 -178.2(7)
C59 C60 C55 C56 0.1(15)
C61 C60 C55 C56 179.3(10)
C6 C5 C4 C3 -3.1(14)
C17 C18 C19 C20 2.1(15)
C4 C5 C6 C9 4.3(12)
C4 C5 C6 C7 -178.0(8)
N2 C7 C6 C5 163.6(8)
N2 C7 C6 C9 -18.8(12)
C1 C51 C50 C54 1.7(13)
C1 C51 C50 C49 -175.2(7)
Dy2 O7 C40 C35 -11.5(15)
Dy2 O7 C40 C39 165.9(8)
C34 C35 C40 O7 0.3(14)
C36 C35 C40 O7 179.2(9)
C34 C35 C40 C39 -177.2(9)
C36 C35 C40 C39 1.7(14)
C38 C39 C40 O7 -176.8(11)
C38 C39 C40 C35 0.8(17)
C50 C51 C1 C52 -1.4(14)
Dy1 O3 C49 C48 8.1(11)
Dy1 O3 C49 C50 -171.4(4)
C47 C48 C49 O3 1.3(12)
C47 C48 C49 C50 -179.2(7)
C54 C50 C49 O3 -38.5(11)
C51 C50 C49 O3 138.3(7)
C54 C50 C49 C48 142.0(8)
C51 C50 C49 C48 -41.2(11)
Dy1 O5 C63 C62 20.5(12)
Dy1 O5 C63 C64 -162.2(6)
C26 C21 C22 C23 0.1(10)
N4 C21 C22 C23 -177.0(6)
C26 C21 C22 N3 176.8(6)
N4 C21 C22 N3 -0.2(9)
C34 N3 C22 C21 150.2(7)
Dy2 N3 C22 C21 -35.7(7)
C34 N3 C22 C23 -33.3(11)
Dy2 N3 C22 C23 140.9(6)
C44 C45 C46 C41 -2.8(14)
C44 C45 C46 C47 179.9(9)
O4 C47 C46 C41 -21.5(10)
C48 C47 C46 C41 157.6(7)
O4 C47 C46 C45 155.9(8)
C48 C47 C46 C45 -25.1(11)
O1 C16 C15 C20 -171.5(7)
C17 C16 C15 C20 5.7(11)
O1 C16 C15 C14 3.8(11)
C17 C16 C15 C14 -179.0(7)
C5 C4 C3 C2 1.1(14)
C13 N1 C14 C15 -178.5(7)
Dy1 N1 C14 C15 4.0(11)
C20 C15 C14 N1 -163.3(8)
C16 C15 C14 N1 21.3(12)
C25 C24 C23 C22 0.2(13)
C21 C22 C23 C24 -0.8(11)
N3 C22 C23 C24 -177.2(7)
Dy2 O8 C33 C32 -159.0(6)
Dy2 O8 C33 C28 19.8(12)
C31 C32 C33 O8 179.2(9)
C31 C32 C33 C28 0.2(14)
C4 C3 C2 C9 -0.4(13)
C22 C21 C26 C25 1.3(11)
N4 C21 C26 C25 178.0(7)
O6 C61 C62 C63 -11.8(13)
C60 C61 C62 C63 167.6(7)
O5 C63 C62 C61 4.7(14)
C64 C63 C62 C61 -172.6(8)
C55 C60 C59 C58 -0.6(14)
C61 C60 C59 C58 -179.8(8)
C18 C19 C20 C15 1.3(14)
C16 C15 C20 C19 -5.2(12)
C14 C15 C20 C19 179.1(8)
C21 N4 C27 C28 -179.5(7)
Dy2 N4 C27 C28 -5.4(12)
C51 C1 C52 C53 -0.4(17)
C51 C50 C54 C53 -0.2(15)
C49 C50 C54 C53 176.7(10)
C7 N2 C8 C10 28.0(12)
Dy1 N2 C8 C10 -146.1(7)
C7 N2 C8 C13 -154.3(8)
Dy1 N2 C8 C13 31.6(8)
C30 C29 C28 C33 1.1(15)
C30 C29 C28 C27 -178.7(9)
O8 C33 C28 C29 179.8(8)
C32 C33 C28 C29 -1.3(12)
O8 C33 C28 C27 -0.3(12)
C32 C33 C28 C27 178.6(8)
N4 C27 C28 C29 174.9(8)
N4 C27 C28 C33 -5.0(13)
C38 C37 C36 C35 -3(2)
C40 C35 C36 C37 -0.7(17)
C34 C35 C36 C37 178.3(11)
C46 C45 C44 C43 0.5(18)
O5 C63 C64 C65 -33.0(13)
C62 C63 C64 C65 144.5(9)
O5 C63 C64 C69 145.7(11)
C62 C63 C64 C69 -36.8(14)
C22 N3 C34 C35 179.9(8)
Dy2 N3 C34 C35 7.0(13)
C40 C35 C34 N3 0.3(15)
C36 C35 C34 N3 -178.6(9)
C33 C32 C31 C30 1.0(17)
C56 C57 C58 C59 1.8(19)
C60 C59 C58 C57 -0.3(15)
C45 C46 C41 C42 2.1(13)
C47 C46 C41 C42 179.6(8)
C43 C42 C41 C46 0.8(17)
C1A C12 C13 C8 -0.9(16)
C1A C12 C13 N1 179.9(10)
C10 C8 C13 C12 -1.3(13)
N2 C8 C13 C12 -179.1(7)
C10 C8 C13 N1 178.0(7)
N2 C8 C13 N1 0.3(11)
C14 N1 C13 C12 -30.6(12)
Dy1 N1 C13 C12 147.1(8)
C14 N1 C13 C8 150.1(8)
Dy1 N1 C13 C8 -32.2(8)
Dy1 O2 C9 C2 -129.3(6)
Dy2 O2 C9 C2 59.1(8)
Dy1 O2 C9 C6 53.7(8)
Dy2 O2 C9 C6 -117.9(6)
C3 C2 C9 O2 -175.6(6)
C3 C2 C9 C6 1.6(11)
C5 C6 C9 O2 173.7(6)
C7 C6 C9 O2 -3.9(10)
C5 C6 C9 C2 -3.5(10)
C7 C6 C9 C2 178.9(7)
C23 C24 C25 C26 1.2(15)
C21 C26 C25 C24 -2.0(13)
C13 C8 C10 C11 3.9(15)
N2 C8 C10 C11 -178.5(10)
C28 C29 C30 C31 0.1(18)
C32 C31 C30 C29 -1.1(18)
C69 C64 C65 C66 4.0(18)
C63 C64 C65 C66 -177.3(11)
C1 C52 C53 C54 2(2)
C50 C54 C53 C52 -1.6(19)
C8 C10 C11 C1A -4(2)
C58 C57 C56 C55 -2(2)
C60 C55 C56 C57 1(2)
C65 C64 C69 C68 0(2)
C63 C64 C69 C68 -178.5(13)
C13 C12 C1A C11 0(2)
C10 C11 C1A C12 2(2)
C41 C42 C43 C44 -3(2)
C45 C44 C43 C42 3(2)
C40 C39 C38 C37 -4(2)
C36 C37 C38 C39 5(2)
C64 C65 C66 C67 -5(2)
C64 C69 C68 C67 -3(3)
C65 C66 C67 C68 2(3)
C69 C68 C67 C66 2(3)
